data_7151615
loop_
_publ_author_name
'Olsen, Jacob'
'Seiler, Paul'
'Wagner, Bj\"orn'
'Fischer, Holger'
'Tschopp, Thomas'
'Obst-Sander, Ulrike'
'Banner, David W.'
'Kansy, Manfred'
'M\"uller, Klaus'
'Diederich, Fran\,cois'

_publ_section_title
;
 A fluorine scan of the phenylamidinium needle of tricyclic thrombin
 inhibitors: effects of fluorine substitution on pKa and binding
 affinity and evidence for intermolecular C-F...CN interactions.
;
_journal_issue 9
_journal_name_full 'Organic &amp; biomolecular chemistry'
_journal_page_first 1339
_journal_page_last 1352
_journal_paper_doi 10.1039/b402515f
_journal_volume 2
_journal_year 2004
_chemical_formula_moiety 'C23 H19 F2 N3 O2'
_chemical_formula_sum 'C23 H19 F2 N3 O2'
_chemical_formula_weight 407.41
_chemical_name_systematic
;
?
;
_space_group_IT_number 2
_symmetry_cell_setting triclinic
_symmetry_space_group_name_Hall '-P 1'
_symmetry_space_group_name_H-M 'P -1'
_atom_sites_solution_hydrogens geom
_atom_sites_solution_primary direct
_atom_sites_solution_secondary difmap
_audit_creation_method SHELXL-97
_cell_angle_alpha 93.680(1)
_cell_angle_beta 94.130(1)
_cell_angle_gamma 115.220(1)
_cell_formula_units_Z 2
_cell_length_a 9.4926(2)
_cell_length_b 10.3004(3)
_cell_length_c 10.9831(3)
_cell_measurement_reflns_used 4273
_cell_measurement_temperature 223(2)
_cell_measurement_theta_max 27.49
_cell_measurement_theta_min 1.87
_cell_volume 963.64(4)
_computing_cell_refinement 'HKL Scalepack (Otwinowski & Minor 1997)'
_computing_data_collection 'Kappa CCD'
_computing_data_reduction 'Denzo + Scalepak (Otwinowski & Minor, 1997)'
_computing_molecular_graphics 'ORTEP (Johnson,1976)'
_computing_publication_material SHELXL97
_computing_structure_refinement 'SHELXL97 (Sheldrick, 1997)'
_computing_structure_solution 'SIR92 (Altomare et al.,1994)'
_diffrn_ambient_temperature 223(2)
_diffrn_measured_fraction_theta_full 0.995
_diffrn_measured_fraction_theta_max 0.995
_diffrn_measurement_device_type 'Kappa CCD'
_diffrn_measurement_method CCD
_diffrn_radiation_monochromator graphite
_diffrn_radiation_source 'fine-focus sealed tube'
_diffrn_radiation_type MoK\a
_diffrn_radiation_wavelength 0.71070
_diffrn_reflns_av_R_equivalents 0.0223
_diffrn_reflns_av_sigmaI/netI 0.0375
_diffrn_reflns_limit_h_max 12
_diffrn_reflns_limit_h_min -12
_diffrn_reflns_limit_k_max 13
_diffrn_reflns_limit_k_min -13
_diffrn_reflns_limit_l_max 14
_diffrn_reflns_limit_l_min -13
_diffrn_reflns_number 8020
_diffrn_reflns_theta_full 27.49
_diffrn_reflns_theta_max 27.49
_diffrn_reflns_theta_min 1.87
_exptl_absorpt_coefficient_mu 0.104
_exptl_absorpt_correction_T_max 0.9744
_exptl_absorpt_correction_T_min 0.9693
_exptl_absorpt_correction_type none
_exptl_crystal_colour colorless
_exptl_crystal_density_diffrn 1.404
_exptl_crystal_density_method 'not measured'
_exptl_crystal_description 'Cut fragment'
_exptl_crystal_F_000 424
_exptl_crystal_size_max 0.30
_exptl_crystal_size_mid 0.30
_exptl_crystal_size_min 0.25
_refine_diff_density_max 0.199
_refine_diff_density_min -0.180
_refine_diff_density_rms 0.045
_refine_ls_extinction_coef 0.059(8)
_refine_ls_extinction_expression Fc^*^=kFc[1+0.001xFc^2^\l^3^/sin(2\q)]^-1/4^
_refine_ls_extinction_method SHELXL97
_refine_ls_goodness_of_fit_ref 1.048
_refine_ls_hydrogen_treatment 'H-atoms riding'
_refine_ls_matrix_type full
_refine_ls_number_parameters 291
_refine_ls_number_reflns 4404
_refine_ls_number_restraints 0
_refine_ls_restrained_S_all 1.048
_refine_ls_R_factor_all 0.0583
_refine_ls_R_factor_gt 0.0437
_refine_ls_shift/su_max 0.001
_refine_ls_shift/su_mean 0.000
_refine_ls_structure_factor_coef Fsqd
_refine_ls_weighting_details 'w=1/[\s^2^(Fo^2^)+(0.0656P)^2^+0.1529P] where P=(Fo^2^+2Fc^2^)/3'
_refine_ls_weighting_scheme calc
_refine_ls_wR_factor_gt 0.1161
_refine_ls_wR_factor_ref 0.1293
_reflns_number_gt 3458
_reflns_number_total 4404
_reflns_threshold_expression >2sigma(I)
_cod_data_source_file b402515f.txt
_cod_data_source_block olsen7
_cod_depositor_comments
;
The following automatic conversions were performed:
'_symmetry_cell_setting' value 'Triclinic' changed to 'triclinic'
according to '/home/saulius/struct/CIF-dictionaries/cif_core.dic'
dictionary named 'cif_core.dic' version 2.4.1 from 2010-06-29.

Automatic conversion script
Id: cif_fix_enum 1527 2010-12-29 10:47:43Z saulius 
;
_cod_original_sg_symbol_H-M P-1
_cod_database_code 7151615

loop_
_symmetry_equiv_pos_as_xyz
'x, y, z'
'-x, -y, -z'

loop_
_atom_site_label
_atom_site_type_symbol
_atom_site_fract_x
_atom_site_fract_y
_atom_site_fract_z
_atom_site_U_iso_or_equiv
_atom_site_adp_type
_atom_site_occupancy
_atom_site_calc_flag
_atom_site_refinement_flags
_atom_site_disorder_assembly
_atom_site_disorder_group
C1 C 0.55094(17) 0.49647(16) 0.28585(14) 0.0441(3) Uani 1 d . . .
N2 N 0.53867(13) 0.39606(12) 0.36816(10) 0.0386(3) Uani 1 d . . .
C3 C 0.39128(16) 0.32973(14) 0.40580(11) 0.0362(3) Uani 1 d . . .
C4 C 0.28336(16) 0.37654(14) 0.33149(12) 0.0359(3) Uani 1 d . . .
H4A H 0.2237 0.4104 0.3851 0.041(4) Uiso 1 calc R . .
C5 C 0.39321(17) 0.49887(15) 0.26242(13) 0.0401(3) Uani 1 d . . .
H5A H 0.3971 0.5934 0.2918 0.050(5) Uiso 1 calc R . .
O6 O 0.66969(13) 0.56698(14) 0.24192(13) 0.0646(4) Uani 1 d . . .
O7 O 0.35890(12) 0.24896(12) 0.48535(9) 0.0477(3) Uani 1 d . . .
C8 C 0.66795(17) 0.36058(17) 0.40802(14) 0.0444(3) Uani 1 d . . .
H8A H 0.6633 0.3415 0.4943 0.059(5) Uiso 1 calc R . .
H8B H 0.7679 0.4435 0.4019 0.052(5) Uiso 1 calc R . .
C9 C 0.66103(15) 0.23086(16) 0.33167(13) 0.0405(3) Uani 1 d . . .
C10 C 0.6767(2) 0.2341(2) 0.20692(15) 0.0547(4) Uani 1 d . . .
H10A H 0.6967 0.3197 0.1709 0.075(6) Uiso 1 calc R . .
C11 C 0.6633(2) 0.1139(2) 0.13538(17) 0.0651(5) Uani 1 d . . .
H11A H 0.6733 0.1165 0.0509 0.079(7) Uiso 1 calc R . .
C12 C 0.6352(2) -0.0092(2) 0.18938(19) 0.0619(5) Uani 1 d . . .
C13 C 0.62320(19) -0.01663(19) 0.31271(19) 0.0578(4) Uani 1 d . . .
H13A H 0.6070 -0.1018 0.3483 0.070(6) Uiso 1 calc R . .
C14 C 0.63551(17) 0.10466(18) 0.38319(15) 0.0471(4) Uani 1 d . . .
H14A H 0.6264 0.1013 0.4677 0.059(5) Uiso 1 calc R . .
F15 F 0.61762(18) -0.12905(16) 0.11861(15) 0.0988(5) Uani 1 d . . .
C16 C 0.17185(15) 0.25819(14) 0.22770(12) 0.0348(3) Uani 1 d . . .
H16A H 0.0725 0.2677 0.2151 0.043(4) Uiso 1 calc R . .
N17 N 0.25438(14) 0.29702(12) 0.11781(10) 0.0374(3) Uani 1 d . . .
C18 C 0.1459(2) 0.25423(18) 0.00385(13) 0.0494(4) Uani 1 d . . .
H18A H 0.0565 0.1613 0.0086 0.053(5) Uiso 1 calc R . .
H18B H 0.1996 0.2452 -0.0669 0.070(6) Uiso 1 calc R . .
C19 C 0.0904(2) 0.3730(2) -0.00899(15) 0.0550(4) Uani 1 d . . .
H19A H 0.0938 0.3993 -0.0933 0.063(5) Uiso 1 calc R . .
H19B H -0.0171 0.3405 0.0122 0.076(6) Uiso 1 calc R . .
C20 C 0.2034(2) 0.50114(18) 0.08023(15) 0.0510(4) Uani 1 d . . .
H20A H 0.1502 0.5190 0.1481 0.072(6) Uiso 1 calc R . .
H20B H 0.2488 0.5887 0.0384 0.070(6) Uiso 1 calc R . .
C21 C 0.33020(18) 0.45554(15) 0.12689(13) 0.0405(3) Uani 1 d . . .
H21A H 0.4177 0.4891 0.0752 0.043(4) Uiso 1 calc R . .
C22 C 0.13502(14) 0.10523(14) 0.25249(11) 0.0338(3) Uani 1 d . . .
C23 C 0.22422(15) 0.03850(14) 0.20814(13) 0.0367(3) Uani 1 d . . .
H23A H 0.3044 0.0860 0.1592 0.043(4) Uiso 1 calc R . .
C24 C 0.19275(15) -0.09789(15) 0.23728(13) 0.0372(3) Uani 1 d . . .
C25 C 0.07604(15) -0.17286(15) 0.30977(12) 0.0372(3) Uani 1 d . . .
C26 C -0.01569(16) -0.10693(16) 0.35090(13) 0.0431(3) Uani 1 d . . .
H26A H -0.0975 -0.1557 0.3981 0.047(4) Uiso 1 calc R . .
C27 C 0.01411(16) 0.03021(16) 0.32197(13) 0.0411(3) Uani 1 d . . .
H27A H -0.0484 0.0739 0.3497 0.047(4) Uiso 1 calc R . .
C28 C 0.05655(16) -0.31282(17) 0.33910(13) 0.0428(3) Uani 1 d . . .
N29 N 0.04784(16) -0.42330(16) 0.36139(14) 0.0548(4) Uani 1 d . . .
F30 F 0.27671(10) -0.16476(9) 0.19384(10) 0.0542(3) Uani 1 d . . .

loop_
_atom_site_aniso_label
_atom_site_aniso_U_11
_atom_site_aniso_U_22
_atom_site_aniso_U_33
_atom_site_aniso_U_23
_atom_site_aniso_U_13
_atom_site_aniso_U_12
C1 0.0418(8) 0.0374(7) 0.0457(8) 0.0064(6) 0.0013(6) 0.0103(6)
N2 0.0351(6) 0.0381(6) 0.0376(6) 0.0042(5) -0.0008(5) 0.0119(5)
C3 0.0386(7) 0.0344(7) 0.0287(6) -0.0028(5) -0.0021(5) 0.0111(5)
C4 0.0389(7) 0.0367(7) 0.0319(6) -0.0018(5) 0.0014(5) 0.0172(6)
C5 0.0461(8) 0.0339(7) 0.0390(7) 0.0021(6) 0.0000(6) 0.0170(6)
O6 0.0459(6) 0.0612(8) 0.0782(9) 0.0305(7) 0.0114(6) 0.0111(6)
O7 0.0465(6) 0.0545(6) 0.0354(5) 0.0120(5) 0.0009(4) 0.0151(5)
C8 0.0356(7) 0.0489(8) 0.0428(8) 0.0031(6) -0.0049(6) 0.0145(6)
C9 0.0290(6) 0.0489(8) 0.0420(7) 0.0089(6) 0.0014(5) 0.0152(6)
C10 0.0623(10) 0.0601(10) 0.0457(9) 0.0147(8) 0.0142(7) 0.0277(8)
C11 0.0707(12) 0.0844(14) 0.0491(10) 0.0044(9) 0.0146(8) 0.0413(10)
C12 0.0532(10) 0.0654(11) 0.0751(12) -0.0086(9) 0.0029(9) 0.0361(9)
C13 0.0464(9) 0.0522(10) 0.0791(12) 0.0143(9) 0.0008(8) 0.0255(7)
C14 0.0374(7) 0.0547(9) 0.0491(8) 0.0153(7) 0.0019(6) 0.0190(7)
F15 0.1075(10) 0.0893(9) 0.1168(11) -0.0267(8) 0.0034(8) 0.0652(8)
C16 0.0324(6) 0.0393(7) 0.0333(6) -0.0027(5) -0.0011(5) 0.0178(5)
N17 0.0450(6) 0.0404(6) 0.0299(5) 0.0013(5) 0.0014(5) 0.0223(5)
C18 0.0637(10) 0.0551(9) 0.0333(7) -0.0043(6) -0.0072(7) 0.0324(8)
C19 0.0623(10) 0.0643(10) 0.0460(8) 0.0031(8) -0.0073(7) 0.0371(8)
C20 0.0688(10) 0.0548(9) 0.0425(8) 0.0066(7) -0.0010(7) 0.0399(8)
C21 0.0484(8) 0.0410(7) 0.0360(7) 0.0057(6) 0.0047(6) 0.0228(6)
C22 0.0303(6) 0.0359(7) 0.0321(6) -0.0030(5) -0.0026(5) 0.0133(5)
C23 0.0306(6) 0.0355(7) 0.0411(7) 0.0017(5) 0.0061(5) 0.0114(5)
C24 0.0307(6) 0.0361(7) 0.0420(7) -0.0005(6) 0.0017(5) 0.0128(5)
C25 0.0326(6) 0.0371(7) 0.0334(6) 0.0018(5) -0.0029(5) 0.0081(5)
C26 0.0362(7) 0.0469(8) 0.0387(7) 0.0033(6) 0.0078(6) 0.0105(6)
C27 0.0322(7) 0.0473(8) 0.0415(7) -0.0025(6) 0.0052(5) 0.0159(6)
C28 0.0351(7) 0.0465(8) 0.0388(7) 0.0071(6) -0.0019(6) 0.0106(6)
N29 0.0500(8) 0.0515(8) 0.0593(8) 0.0190(7) 0.0024(6) 0.0172(6)
F30 0.0474(5) 0.0412(5) 0.0806(7) 0.0085(4) 0.0212(5) 0.0230(4)

loop_
_atom_type_symbol
_atom_type_description
_atom_type_scat_dispersion_real
_atom_type_scat_dispersion_imag
_atom_type_scat_source
C C 0.0033 0.0016 'International Tables Vol C Tables 4.2.6.8 and 6.1.1.4'
H H 0.0000 0.0000 'International Tables Vol C Tables 4.2.6.8 and 6.1.1.4'
N N 0.0061 0.0033 'International Tables Vol C Tables 4.2.6.8 and 6.1.1.4'
O O 0.0106 0.0060 'International Tables Vol C Tables 4.2.6.8 and 6.1.1.4'
F F 0.0171 0.0103 'International Tables Vol C Tables 4.2.6.8 and 6.1.1.4'

loop_
_geom_angle_atom_site_label_1
_geom_angle_atom_site_label_2
_geom_angle_atom_site_label_3
_geom_angle
_geom_angle_site_symmetry_1
_geom_angle_site_symmetry_3
_geom_angle_publ_flag
O6 C1 N2 123.97(15) . . ?
O6 C1 C5 127.57(14) . . ?
N2 C1 C5 108.46(12) . . ?
C3 N2 C1 113.19(12) . . ?
C3 N2 C8 123.27(12) . . ?
C1 N2 C8 123.52(12) . . ?
O7 C3 N2 123.96(13) . . ?
O7 C3 C4 127.77(13) . . ?
N2 C3 C4 108.27(11) . . ?
C3 C4 C5 104.63(11) . . ?
C3 C4 C16 113.24(11) . . ?
C5 C4 C16 104.53(10) . . ?
C1 C5 C21 110.60(12) . . ?
C1 C5 C4 104.50(11) . . ?
C21 C5 C4 105.81(11) . . ?
N2 C8 C9 111.86(11) . . ?
C14 C9 C10 118.39(16) . . ?
C14 C9 C8 120.93(14) . . ?
C10 C9 C8 120.66(14) . . ?
C11 C10 C9 121.02(17) . . ?
C12 C11 C10 118.72(17) . . ?
F15 C12 C11 118.90(19) . . ?
F15 C12 C13 118.66(19) . . ?
C11 C12 C13 122.44(18) . . ?
C12 C13 C14 118.15(17) . . ?
C13 C14 C9 121.25(15) . . ?
N17 C16 C22 111.74(11) . . ?
N17 C16 C4 103.90(10) . . ?
C22 C16 C4 114.66(11) . . ?
C21 N17 C16 106.39(10) . . ?
C21 N17 C18 104.07(11) . . ?
C16 N17 C18 112.48(11) . . ?
N17 C18 C19 106.79(12) . . ?
C20 C19 C18 105.62(12) . . ?
C19 C20 C21 104.18(12) . . ?
N17 C21 C5 103.24(11) . . ?
N17 C21 C20 106.19(12) . . ?
C5 C21 C20 116.43(13) . . ?
C23 C22 C27 119.21(13) . . ?
C23 C22 C16 120.11(11) . . ?
C27 C22 C16 120.67(12) . . ?
C24 C23 C22 118.69(12) . . ?
F30 C24 C23 119.45(12) . . ?
F30 C24 C25 117.51(12) . . ?
C23 C24 C25 123.04(13) . . ?
C24 C25 C26 117.90(13) . . ?
C24 C25 C28 118.74(13) . . ?
C26 C25 C28 123.35(13) . . ?
C27 C26 C25 119.75(13) . . ?
C26 C27 C22 121.36(13) . . ?
N29 C28 C25 176.86(16) . . ?

loop_
_geom_bond_atom_site_label_1
_geom_bond_atom_site_label_2
_geom_bond_distance
_geom_bond_site_symmetry_2
_geom_bond_publ_flag
C1 O6 1.2069(19) . ?
C1 N2 1.3903(19) . ?
C1 C5 1.512(2) . ?
N2 C3 1.3785(18) . ?
N2 C8 1.4686(18) . ?
C3 O7 1.2099(17) . ?
C3 C4 1.5163(19) . ?
C4 C5 1.539(2) . ?
C4 C16 1.5665(18) . ?
C5 C21 1.5270(19) . ?
C8 C9 1.505(2) . ?
C9 C14 1.384(2) . ?
C9 C10 1.390(2) . ?
C10 C11 1.376(3) . ?
C11 C12 1.365(3) . ?
C12 F15 1.356(2) . ?
C12 C13 1.372(3) . ?
C13 C14 1.383(2) . ?
C16 N17 1.4702(17) . ?
C16 C22 1.5093(19) . ?
N17 C21 1.4702(18) . ?
N17 C18 1.4758(18) . ?
C18 C19 1.535(2) . ?
C19 C20 1.526(2) . ?
C20 C21 1.534(2) . ?
C22 C23 1.3925(19) . ?
C22 C27 1.3939(19) . ?
C23 C24 1.3708(19) . ?
C24 F30 1.3483(16) . ?
C24 C25 1.3908(19) . ?
C25 C26 1.394(2) . ?
C25 C28 1.434(2) . ?
C26 C27 1.381(2) . ?
C28 N29 1.149(2) . ?

loop_
_geom_torsion_atom_site_label_1
_geom_torsion_atom_site_label_2
_geom_torsion_atom_site_label_3
_geom_torsion_atom_site_label_4
_geom_torsion
_geom_torsion_site_symmetry_1
_geom_torsion_site_symmetry_2
_geom_torsion_site_symmetry_3
_geom_torsion_site_symmetry_4
_geom_torsion_publ_flag
O6 C1 N2 C3 179.72(15) . . . . ?
C5 C1 N2 C3 -0.76(17) . . . . ?
O6 C1 N2 C8 -2.2(2) . . . . ?
C5 C1 N2 C8 177.36(12) . . . . ?
C1 N2 C3 O7 -172.98(13) . . . . ?
C8 N2 C3 O7 8.9(2) . . . . ?
C1 N2 C3 C4 6.80(15) . . . . ?
C8 N2 C3 C4 -171.32(12) . . . . ?
O7 C3 C4 C5 170.04(14) . . . . ?
N2 C3 C4 C5 -9.73(14) . . . . ?
O7 C3 C4 C16 -76.74(17) . . . . ?
N2 C3 C4 C16 103.49(12) . . . . ?
O6 C1 C5 C21 60.6(2) . . . . ?
N2 C1 C5 C21 -118.87(13) . . . . ?
O6 C1 C5 C4 174.09(16) . . . . ?
N2 C1 C5 C4 -5.41(15) . . . . ?
C3 C4 C5 C1 8.92(14) . . . . ?
C16 C4 C5 C1 -110.35(12) . . . . ?
C3 C4 C5 C21 125.73(12) . . . . ?
C16 C4 C5 C21 6.47(14) . . . . ?
C3 N2 C8 C9 83.49(16) . . . . ?
C1 N2 C8 C9 -94.43(16) . . . . ?
N2 C8 C9 C14 -115.09(14) . . . . ?
N2 C8 C9 C10 63.46(18) . . . . ?
C14 C9 C10 C11 1.6(2) . . . . ?
C8 C9 C10 C11 -176.97(15) . . . . ?
C9 C10 C11 C12 -0.4(3) . . . . ?
C10 C11 C12 F15 178.18(16) . . . . ?
C10 C11 C12 C13 -1.4(3) . . . . ?
F15 C12 C13 C14 -177.61(14) . . . . ?
C11 C12 C13 C14 2.0(3) . . . . ?
C12 C13 C14 C9 -0.7(2) . . . . ?
C10 C9 C14 C13 -1.0(2) . . . . ?
C8 C9 C14 C13 177.56(13) . . . . ?
C3 C4 C16 N17 -95.57(13) . . . . ?
C5 C4 C16 N17 17.71(13) . . . . ?
C3 C4 C16 C22 26.67(16) . . . . ?
C5 C4 C16 C22 139.95(12) . . . . ?
C22 C16 N17 C21 -160.93(10) . . . . ?
C4 C16 N17 C21 -36.78(13) . . . . ?
C22 C16 N17 C18 85.74(13) . . . . ?
C4 C16 N17 C18 -150.11(11) . . . . ?
C21 N17 C18 C19 -32.24(16) . . . . ?
C16 N17 C18 C19 82.50(16) . . . . ?
N17 C18 C19 C20 15.13(18) . . . . ?
C18 C19 C20 C21 7.16(18) . . . . ?
C16 N17 C21 C5 41.05(14) . . . . ?
C18 N17 C21 C5 160.03(12) . . . . ?
C16 N17 C21 C20 -81.93(13) . . . . ?
C18 N17 C21 C20 37.05(14) . . . . ?
C1 C5 C21 N17 84.29(13) . . . . ?
C4 C5 C21 N17 -28.32(14) . . . . ?
C1 C5 C21 C20 -159.81(13) . . . . ?
C4 C5 C21 C20 87.57(15) . . . . ?
C19 C20 C21 N17 -27.27(16) . . . . ?
C19 C20 C21 C5 -141.51(14) . . . . ?
N17 C16 C22 C23 24.07(16) . . . . ?
C4 C16 C22 C23 -93.82(14) . . . . ?
N17 C16 C22 C27 -157.34(12) . . . . ?
C4 C16 C22 C27 84.78(15) . . . . ?
C27 C22 C23 C24 -1.77(19) . . . . ?
C16 C22 C23 C24 176.84(11) . . . . ?
C22 C23 C24 F30 179.18(12) . . . . ?
C22 C23 C24 C25 -0.3(2) . . . . ?
F30 C24 C25 C26 -177.40(12) . . . . ?
C23 C24 C25 C26 2.1(2) . . . . ?
F30 C24 C25 C28 2.99(19) . . . . ?
C23 C24 C25 C28 -177.50(12) . . . . ?
C24 C25 C26 C27 -1.8(2) . . . . ?
C28 C25 C26 C27 177.80(12) . . . . ?
C25 C26 C27 C22 -0.3(2) . . . . ?
C23 C22 C27 C26 2.1(2) . . . . ?
C16 C22 C27 C26 -176.53(12) . . . . ?
C24 C25 C28 N29 21(3) . . . . ?
C26 C25 C28 N29 -159(3) . . . . ?
